data_7062236
loop_
_publ_author_name
'Farhid, Hassan'
'Araghi, Hanieh Mohammadi'
'Shaabani, Ahmad'
'Notash, Behrouz'

_publ_section_title
;
 Sustainable synthesis of structures containing
 quinoxaline-pseudopeptide-triazole pharmacophores via a one-pot
 six-component reaction
;
_journal_issue 7
_journal_name_full 'New Journal of Chemistry'
_journal_page_first 3234
_journal_page_last 3241
_journal_paper_doi 10.1039/D2NJ06207K
_journal_volume 47
_journal_year 2023
_chemical_formula_moiety 'C37 H34 Br N7 O3, H2 O'
_chemical_formula_sum 'C37 H36 Br N7 O4'
_chemical_formula_weight 722.64
_space_group_IT_number 2
_space_group_name_Hall '-P 1'
_space_group_name_H-M_alt 'P -1'
_symmetry_cell_setting triclinic
_symmetry_space_group_name_Hall '-P 1'
_symmetry_space_group_name_H-M 'P -1'
_atom_sites_solution_hydrogens geom
_atom_sites_solution_primary direct
_atom_sites_solution_secondary difmap
_audit_creation_method SHELXL-97
_audit_update_record
;
2022-06-26 deposited with the CCDC.	2023-01-13 downloaded from the CCDC.
;
_cell_angle_alpha 110.62(3)
_cell_angle_beta 90.92(3)
_cell_angle_gamma 106.07(3)
_cell_formula_units_Z 2
_cell_length_a 8.7966(18)
_cell_length_b 14.281(3)
_cell_length_c 15.932(3)
_cell_measurement_reflns_used 6267
_cell_measurement_temperature 298(2)
_cell_measurement_theta_max 25.00
_cell_measurement_theta_min 1.60
_cell_volume 1785.6(8)
_computing_cell_refinement 'X-Area (Stoe & Cie GmbH, 2005)'
_computing_data_collection 'X-Area (Stoe & Cie GmbH, 2005)'
_computing_data_reduction 'X-Area (Stoe & Cie GmbH, 2005)'
_computing_molecular_graphics 'ORTEP-3 for Windows (Farrugia, 1997)'
_computing_publication_material 'WinGX (Farrugia, 1999)'
_computing_structure_refinement 'SHELXL-97 (Sheldrick, 2008)'
_computing_structure_solution 'SHELXS-97 (Sheldrick, 2008)'
_diffrn_ambient_temperature 298(2)
_diffrn_detector_area_resol_mean '0.15 mm'
_diffrn_measured_fraction_theta_full 0.995
_diffrn_measured_fraction_theta_max 0.995
_diffrn_measurement_device_type 'STOE IPDS 2T'
_diffrn_measurement_method 'rotation method'
_diffrn_radiation_monochromator graphite
_diffrn_radiation_source 'fine-focus sealed tube'
_diffrn_radiation_type MoK\a
_diffrn_radiation_wavelength 0.71073
_diffrn_reflns_av_R_equivalents 0.2549
_diffrn_reflns_av_sigmaI/netI 0.2707
_diffrn_reflns_limit_h_max 10
_diffrn_reflns_limit_h_min -10
_diffrn_reflns_limit_k_max 16
_diffrn_reflns_limit_k_min -16
_diffrn_reflns_limit_l_max 18
_diffrn_reflns_limit_l_min -16
_diffrn_reflns_number 13498
_diffrn_reflns_theta_full 25.00
_diffrn_reflns_theta_max 25.00
_diffrn_reflns_theta_min 1.60
_diffrn_standards_number 0
_exptl_absorpt_coefficient_mu 1.200
_exptl_absorpt_correction_T_max 0.885
_exptl_absorpt_correction_T_min 0.560
_exptl_absorpt_correction_type numerical
_exptl_absorpt_process_details 'shape of crystal determined optically'
_exptl_crystal_colour colorless
_exptl_crystal_density_diffrn 1.344
_exptl_crystal_density_method 'not measured'
_exptl_crystal_description needle
_exptl_crystal_F_000 748
_exptl_crystal_size_max 0.5
_exptl_crystal_size_mid 0.4
_exptl_crystal_size_min 0.1
_refine_diff_density_max 0.733
_refine_diff_density_min -0.626
_refine_diff_density_rms 0.110
_refine_ls_extinction_method none
_refine_ls_goodness_of_fit_ref 0.942
_refine_ls_hydrogen_treatment constr
_refine_ls_matrix_type full
_refine_ls_number_parameters 361
_refine_ls_number_reflns 6267
_refine_ls_number_restraints 0
_refine_ls_restrained_S_all 0.942
_refine_ls_R_factor_all 0.2891
_refine_ls_R_factor_gt 0.1316
_refine_ls_shift/su_max 0.000
_refine_ls_shift/su_mean 0.000
_refine_ls_structure_factor_coef Fsqd
_refine_ls_weighting_details 'calc w=1/[\s^2^(Fo^2^)+(0.1414P)^2^+0.0000P] where P=(Fo^2^+2Fc^2^)/3'
_refine_ls_weighting_scheme calc
_refine_ls_wR_factor_gt 0.2821
_refine_ls_wR_factor_ref 0.3548
_reflns_number_gt 2103
_reflns_number_total 6267
_reflns_threshold_expression >2sigma(I)
_cod_data_source_file d2nj06207k2.cif
_cod_data_source_block khc1646-2h
_cod_depositor_comments 'Adding full bibliography for 7062236.cif.'
_cod_database_code 7062236

loop_
_symmetry_equiv_pos_as_xyz
'x, y, z'
'-x, -y, -z'

loop_
_atom_site_label
_atom_site_type_symbol
_atom_site_fract_x
_atom_site_fract_y
_atom_site_fract_z
_atom_site_U_iso_or_equiv
_atom_site_adp_type
_atom_site_occupancy
_atom_site_symmetry_multiplicity
_atom_site_calc_flag
_atom_site_refinement_flags
_atom_site_disorder_assembly
_atom_site_disorder_group
Br1 Br 0.5468(2) 0.87712(14) 0.55711(10) 0.0977(7) Uani 1 1 d . . .
O1 O 0.5373(9) 0.7041(6) 0.1539(5) 0.057(2) Uani 1 1 d . . .
O2 O 0.9920(14) 0.6945(7) 0.1246(7) 0.115(4) Uani 1 1 d . . .
O3 O 1.0223(10) 0.7716(6) 0.3735(5) 0.063(2) Uani 1 1 d . . .
O4 O -0.0322(15) 0.5628(12) 0.9344(8) 0.139(5) Uani 1 1 d . . .
N1 N 1.4317(15) 1.0980(10) 0.2025(9) 0.0989(16) Uani 1 1 d . . .
N2 N 1.3555(15) 1.0779(10) 0.0217(9) 0.0989(16) Uani 1 1 d . . .
N3 N 0.8697(11) 0.6023(7) 0.3054(6) 0.056(2) Uani 1 1 d . . .
H3 H 0.7974 0.5605 0.2610 0.067 Uiso 1 1 calc R . .
N4 N 0.5344(12) 0.5614(7) -0.1175(6) 0.052(2) Uani 1 1 d . . .
N5 N 0.3846(11) 0.5428(7) -0.1405(7) 0.059(3) Uani 1 1 d . . .
N6 N 0.3179(11) 0.5836(8) -0.0683(7) 0.064(3) Uani 1 1 d . . .
N7 N 0.9062(10) 0.8144(7) 0.2290(6) 0.048(2) Uani 1 1 d . . .
C1 C 1.5134(19) 1.1589(12) 0.1633(11) 0.0989(16) Uani 1 1 d . . .
H1 H 1.6039 1.2124 0.1968 0.119 Uiso 1 1 calc R . .
C2 C 1.4757(19) 1.1496(12) 0.0780(11) 0.0989(16) Uani 1 1 d . . .
H2 H 1.5408 1.1985 0.0575 0.119 Uiso 1 1 calc R . .
C3 C 1.2683(19) 1.0110(12) 0.0603(11) 0.0989(16) Uani 1 1 d . . .
C4 C 1.3088(19) 1.0182(12) 0.1485(12) 0.0989(16) Uani 1 1 d . . .
C5 C 1.2168(18) 0.9484(12) 0.1837(11) 0.0989(16) Uani 1 1 d . . .
H5 H 1.2433 0.9565 0.2431 0.119 Uiso 1 1 calc R . .
C6 C 1.1358(18) 0.9268(12) 0.0085(12) 0.0989(16) Uani 1 1 d . . .
H6 H 1.1082 0.9181 -0.0510 0.119 Uiso 1 1 calc R . .
C7 C 1.0506(19) 0.8606(12) 0.0414(11) 0.0989(16) Uani 1 1 d . . .
H7 H 0.9626 0.8067 0.0055 0.119 Uiso 1 1 calc R . .
C8 C 1.091(2) 0.8695(12) 0.1332(11) 0.0989(16) Uani 1 1 d . . .
C9 C 0.9942(13) 0.7850(10) 0.1618(8) 0.065(4) Uani 1 1 d . . .
C10 C 0.8861(13) 0.9179(8) 0.2689(8) 0.047(3) Uani 1 1 d . . .
C11 C 0.9538(17) 0.9770(10) 0.3588(9) 0.076(4) Uani 1 1 d . . .
H11 H 1.0139 0.9548 0.3921 0.091 Uiso 1 1 calc R . .
C12 C 0.921(3) 1.0759(12) 0.3942(12) 0.114(7) Uani 1 1 d . . .
H12 H 0.9590 1.1194 0.4540 0.137 Uiso 1 1 calc R . .
C13 C 0.838(3) 1.1076(16) 0.346(2) 0.122(9) Uani 1 1 d . . .
H13 H 0.8220 1.1729 0.3720 0.146 Uiso 1 1 calc R . .
C14 C 0.777(2) 1.0491(15) 0.261(2) 0.131(9) Uani 1 1 d . . .
H14 H 0.7197 1.0730 0.2277 0.157 Uiso 1 1 calc R . .
C15 C 0.8004(16) 0.9543(11) 0.2226(11) 0.082(4) Uani 1 1 d . . .
H15 H 0.7565 0.9127 0.1632 0.098 Uiso 1 1 calc R . .
C16 C 0.8078(12) 0.7300(7) 0.2567(7) 0.043(3) Uani 1 1 d . . .
H16 H 0.7687 0.6668 0.2019 0.051 Uiso 1 1 calc R . .
C17 C 0.9122(12) 0.7056(9) 0.3183(7) 0.044(3) Uani 1 1 d . . .
C18 C 0.9352(13) 0.5542(8) 0.3600(7) 0.049(3) Uani 1 1 d . . .
C19 C 1.1100(16) 0.5787(11) 0.3627(11) 0.088(5) Uani 1 1 d . . .
H19A H 1.1392 0.5748 0.3040 0.132 Uiso 1 1 calc R . .
H19B H 1.1445 0.5291 0.3798 0.132 Uiso 1 1 calc R . .
H19C H 1.1601 0.6483 0.4060 0.132 Uiso 1 1 calc R . .
C20 C 0.890(2) 0.5909(12) 0.4548(8) 0.097(5) Uani 1 1 d . . .
H20A H 0.9347 0.6658 0.4828 0.146 Uiso 1 1 calc R . .
H20B H 0.9316 0.5583 0.4894 0.146 Uiso 1 1 calc R . .
H20C H 0.7764 0.5720 0.4522 0.146 Uiso 1 1 calc R . .
C21 C 0.8568(19) 0.4344(9) 0.3151(10) 0.093(5) Uani 1 1 d . . .
H21A H 0.7450 0.4177 0.3210 0.139 Uiso 1 1 calc R . .
H21B H 0.9057 0.3996 0.3442 0.139 Uiso 1 1 calc R . .
H21C H 0.8708 0.4114 0.2522 0.139 Uiso 1 1 calc R . .
C22 C 0.6661(12) 0.7540(7) 0.2974(7) 0.039(2) Uani 1 1 d . . .
C23 C 0.6704(14) 0.7959(8) 0.3925(7) 0.050(3) Uani 1 1 d . . .
H23 H 0.7583 0.8031 0.4301 0.060 Uiso 1 1 calc R . .
C24 C 0.5430(15) 0.8255(9) 0.4283(7) 0.061(3) Uani 1 1 d . . .
C25 C 0.4130(14) 0.8170(8) 0.3781(9) 0.059(3) Uani 1 1 d . . .
H25 H 0.3287 0.8371 0.4057 0.071 Uiso 1 1 calc R . .
C26 C 0.4043(12) 0.7773(8) 0.2826(8) 0.052(3) Uani 1 1 d . . .
H26 H 0.3172 0.7727 0.2459 0.063 Uiso 1 1 calc R . .
C27 C 0.5325(12) 0.7453(8) 0.2463(7) 0.046(3) Uani 1 1 d . . .
C28 C 0.3997(14) 0.6860(9) 0.0969(7) 0.059(3) Uani 1 1 d . . .
H28A H 0.3812 0.7514 0.1016 0.071 Uiso 1 1 calc R . .
H28B H 0.3063 0.6420 0.1111 0.071 Uiso 1 1 calc R . .
C29 C 0.4400(13) 0.6290(8) 0.0013(8) 0.048(3) Uani 1 1 d . . .
C30 C 0.5746(14) 0.6179(9) -0.0269(8) 0.055(3) Uani 1 1 d . . .
H30 H 0.6745 0.6426 0.0068 0.065 Uiso 1 1 calc R . .
C31 C 0.6414(15) 0.5315(9) -0.1845(8) 0.071(4) Uani 1 1 d . . .
H31A H 0.7403 0.5347 -0.1541 0.085 Uiso 1 1 calc R . .
H31B H 0.5925 0.4598 -0.2259 0.085 Uiso 1 1 calc R . .
C32 C 0.676(2) 0.6008(13) -0.2354(12) 0.100(2) Uani 1 1 d . . .
C33 C 0.808(2) 0.6914(13) -0.2037(11) 0.100(2) Uani 1 1 d . . .
H33 H 0.8689 0.7072 -0.1494 0.120 Uiso 1 1 calc R . .
C34 C 0.851(2) 0.7583(13) -0.2508(11) 0.100(2) Uani 1 1 d . . .
H34 H 0.9395 0.8179 -0.2300 0.120 Uiso 1 1 calc R . .
C35 C 0.757(2) 0.7321(13) -0.3284(12) 0.100(2) Uani 1 1 d . . .
H35 H 0.7815 0.7775 -0.3595 0.120 Uiso 1 1 calc R . .
C36 C 0.630(2) 0.6451(13) -0.3645(11) 0.100(2) Uani 1 1 d . . .
H36 H 0.5716 0.6306 -0.4190 0.120 Uiso 1 1 calc R . .
C37 C 0.590(2) 0.5764(13) -0.3162(11) 0.100(2) Uani 1 1 d . . .
H37 H 0.5049 0.5150 -0.3398 0.120 Uiso 1 1 calc R . .

loop_
_atom_site_aniso_label
_atom_site_aniso_U_11
_atom_site_aniso_U_22
_atom_site_aniso_U_33
_atom_site_aniso_U_23
_atom_site_aniso_U_13
_atom_site_aniso_U_12
Br1 0.0984(12) 0.1253(14) 0.0517(8) 0.0055(8) 0.0164(8) 0.0417(10)
O1 0.053(5) 0.076(5) 0.043(4) 0.023(4) 0.004(4) 0.020(4)
O2 0.165(10) 0.035(5) 0.120(8) 0.006(5) 0.082(8) 0.017(6)
O3 0.069(5) 0.045(5) 0.063(5) 0.005(4) -0.025(5) 0.022(4)
O4 0.127(9) 0.199(13) 0.099(9) 0.046(8) -0.014(7) 0.077(10)
N1 0.103(4) 0.085(3) 0.106(4) 0.049(3) 0.017(3) 0.006(3)
N2 0.103(4) 0.085(3) 0.106(4) 0.049(3) 0.017(3) 0.006(3)
N3 0.066(6) 0.058(6) 0.042(5) 0.012(5) -0.001(5) 0.026(5)
N4 0.065(7) 0.042(5) 0.054(6) 0.016(5) 0.005(5) 0.023(5)
N5 0.040(6) 0.062(6) 0.061(6) 0.016(5) 0.002(5) 0.005(5)
N6 0.046(6) 0.062(6) 0.072(7) 0.024(5) -0.001(6) 0.001(5)
N7 0.048(5) 0.049(5) 0.049(5) 0.023(4) 0.011(5) 0.009(4)
C1 0.103(4) 0.085(3) 0.106(4) 0.049(3) 0.017(3) 0.006(3)
C2 0.103(4) 0.085(3) 0.106(4) 0.049(3) 0.017(3) 0.006(3)
C3 0.103(4) 0.085(3) 0.106(4) 0.049(3) 0.017(3) 0.006(3)
C4 0.103(4) 0.085(3) 0.106(4) 0.049(3) 0.017(3) 0.006(3)
C5 0.103(4) 0.085(3) 0.106(4) 0.049(3) 0.017(3) 0.006(3)
C6 0.103(4) 0.085(3) 0.106(4) 0.049(3) 0.017(3) 0.006(3)
C7 0.103(4) 0.085(3) 0.106(4) 0.049(3) 0.017(3) 0.006(3)
C8 0.103(4) 0.085(3) 0.106(4) 0.049(3) 0.017(3) 0.006(3)
C9 0.049(7) 0.063(9) 0.058(7) 0.009(6) 0.019(6) -0.002(6)
C10 0.054(7) 0.036(6) 0.060(7) 0.016(5) 0.018(6) 0.028(5)
C11 0.100(10) 0.053(8) 0.064(9) 0.010(7) 0.026(8) 0.022(7)
C12 0.162(18) 0.047(10) 0.090(12) 0.002(8) 0.062(13) -0.007(10)
C13 0.132(19) 0.068(13) 0.20(3) 0.059(15) 0.092(19) 0.061(13)
C14 0.101(14) 0.073(14) 0.25(3) 0.083(15) 0.008(17) 0.045(12)
C15 0.070(9) 0.072(10) 0.112(12) 0.049(9) -0.004(9) 0.017(8)
C16 0.048(6) 0.030(5) 0.041(6) 0.008(5) -0.006(5) 0.004(5)
C17 0.038(6) 0.050(7) 0.050(7) 0.017(6) 0.017(6) 0.022(6)
C18 0.063(8) 0.048(7) 0.045(6) 0.021(5) 0.005(6) 0.023(6)
C19 0.084(10) 0.082(10) 0.124(13) 0.062(9) 0.015(9) 0.036(9)
C20 0.149(14) 0.108(12) 0.056(8) 0.050(8) 0.007(9) 0.044(11)
C21 0.139(13) 0.044(8) 0.099(11) 0.029(7) 0.001(10) 0.032(9)
C22 0.046(6) 0.020(5) 0.050(6) 0.016(4) 0.019(5) 0.005(5)
C23 0.056(7) 0.048(6) 0.053(7) 0.019(5) 0.020(6) 0.025(6)
C24 0.066(8) 0.065(8) 0.039(6) 0.012(6) -0.010(6) 0.011(7)
C25 0.051(8) 0.042(7) 0.075(9) 0.006(6) 0.016(7) 0.019(6)
C26 0.036(6) 0.051(7) 0.069(8) 0.025(6) 0.001(6) 0.008(5)
C27 0.042(7) 0.051(7) 0.052(7) 0.033(6) -0.004(6) 0.004(5)
C28 0.069(8) 0.067(8) 0.054(7) 0.030(6) 0.001(7) 0.029(7)
C29 0.038(6) 0.037(6) 0.065(7) 0.028(6) -0.010(6) -0.009(5)
C30 0.045(7) 0.063(8) 0.057(8) 0.025(6) -0.003(6) 0.015(6)
C31 0.078(9) 0.051(8) 0.068(8) 0.007(6) -0.007(7) 0.018(7)
C32 0.114(6) 0.102(5) 0.102(5) 0.048(5) 0.040(5) 0.045(4)
C33 0.114(6) 0.102(5) 0.102(5) 0.048(5) 0.040(5) 0.045(4)
C34 0.114(6) 0.102(5) 0.102(5) 0.048(5) 0.040(5) 0.045(4)
C35 0.114(6) 0.102(5) 0.102(5) 0.048(5) 0.040(5) 0.045(4)
C36 0.114(6) 0.102(5) 0.102(5) 0.048(5) 0.040(5) 0.045(4)
C37 0.114(6) 0.102(5) 0.102(5) 0.048(5) 0.040(5) 0.045(4)

loop_
_atom_type_symbol
_atom_type_description
_atom_type_scat_dispersion_real
_atom_type_scat_dispersion_imag
_atom_type_scat_source
C C 0.0033 0.0016 'International Tables Vol C Tables 4.2.6.8 and 6.1.1.4'
H H 0.0000 0.0000 'International Tables Vol C Tables 4.2.6.8 and 6.1.1.4'
N N 0.0061 0.0033 'International Tables Vol C Tables 4.2.6.8 and 6.1.1.4'
O O 0.0106 0.0060 'International Tables Vol C Tables 4.2.6.8 and 6.1.1.4'
Br Br -0.2901 2.4595 'International Tables Vol C Tables 4.2.6.8 and 6.1.1.4'

loop_
_geom_angle_atom_site_label_1
_geom_angle_atom_site_label_2
_geom_angle_atom_site_label_3
_geom_angle
_geom_angle_site_symmetry_1
_geom_angle_site_symmetry_3
_geom_angle_publ_flag
C27 O1 C28 117.3(8) . . ?
C1 N1 C4 114.6(14) . . ?
C2 N2 C3 111.6(14) . . ?
C17 N3 C18 126.6(9) . . ?
C17 N3 H3 116.7 . . ?
C18 N3 H3 116.7 . . ?
N5 N4 C30 110.5(9) . . ?
N5 N4 C31 121.8(9) . . ?
C30 N4 C31 127.5(10) . . ?
N4 N5 N6 109.6(9) . . ?
N5 N6 C29 104.6(9) . . ?
C9 N7 C10 125.6(9) . . ?
C9 N7 C16 116.4(9) . . ?
C10 N7 C16 117.7(8) . . ?
N1 C1 C2 124.7(16) . . ?
N1 C1 H1 117.7 . . ?
C2 C1 H1 117.7 . . ?
N2 C2 C1 125.3(15) . . ?
N2 C2 H2 117.4 . . ?
C1 C2 H2 117.4 . . ?
N2 C3 C4 123.6(15) . . ?
N2 C3 C6 119.5(15) . . ?
C4 C3 C6 116.8(14) . . ?
N1 C4 C5 118.8(16) . . ?
N1 C4 C3 120.0(13) . . ?
C5 C4 C3 121.1(16) . . ?
C8 C5 C4 120.9(16) . . ?
C8 C5 H5 119.6 . . ?
C4 C5 H5 119.6 . . ?
C7 C6 C3 121.9(16) . . ?
C7 C6 H6 119.0 . . ?
C3 C6 H6 119.0 . . ?
C6 C7 C8 121.2(16) . . ?
C6 C7 H7 119.4 . . ?
C8 C7 H7 119.4 . . ?
C5 C8 C7 118.1(14) . . ?
C5 C8 C9 124.8(15) . . ?
C7 C8 C9 117.0(14) . . ?
O2 C9 N7 122.2(11) . . ?
O2 C9 C8 121.5(11) . . ?
N7 C9 C8 116.2(12) . . ?
C15 C10 C11 121.4(12) . . ?
C15 C10 N7 121.7(11) . . ?
C11 C10 N7 116.8(10) . . ?
C10 C11 C12 112.9(15) . . ?
C10 C11 H11 123.5 . . ?
C12 C11 H11 123.5 . . ?
C13 C12 C11 123.0(18) . . ?
C13 C12 H12 118.5 . . ?
C11 C12 H12 118.5 . . ?
C12 C13 C14 122(2) . . ?
C12 C13 H13 119.1 . . ?
C14 C13 H13 119.1 . . ?
C13 C14 C15 119(2) . . ?
C13 C14 H14 120.4 . . ?
C15 C14 H14 120.4 . . ?
C14 C15 C10 121.8(17) . . ?
C14 C15 H15 119.1 . . ?
C10 C15 H15 119.1 . . ?
C22 C16 N7 112.9(8) . . ?
C22 C16 C17 112.5(8) . . ?
N7 C16 C17 109.7(8) . . ?
C22 C16 H16 107.1 . . ?
N7 C16 H16 107.1 . . ?
C17 C16 H16 107.1 . . ?
O3 C17 N3 123.3(10) . . ?
O3 C17 C16 123.8(10) . . ?
N3 C17 C16 112.9(9) . . ?
C19 C18 N3 111.5(9) . . ?
C19 C18 C20 110.3(12) . . ?
N3 C18 C20 110.0(10) . . ?
C19 C18 C21 109.6(11) . . ?
N3 C18 C21 106.9(9) . . ?
C20 C18 C21 108.4(10) . . ?
C18 C19 H19A 109.5 . . ?
C18 C19 H19B 109.5 . . ?
H19A C19 H19B 109.5 . . ?
C18 C19 H19C 109.5 . . ?
H19A C19 H19C 109.5 . . ?
H19B C19 H19C 109.5 . . ?
C18 C20 H20A 109.5 . . ?
C18 C20 H20B 109.5 . . ?
H20A C20 H20B 109.5 . . ?
C18 C20 H20C 109.5 . . ?
H20A C20 H20C 109.5 . . ?
H20B C20 H20C 109.5 . . ?
C18 C21 H21A 109.5 . . ?
C18 C21 H21B 109.5 . . ?
H21A C21 H21B 109.5 . . ?
C18 C21 H21C 109.5 . . ?
H21A C21 H21C 109.5 . . ?
H21B C21 H21C 109.5 . . ?
C27 C22 C23 117.3(9) . . ?
C27 C22 C16 122.4(9) . . ?
C23 C22 C16 120.1(10) . . ?
C24 C23 C22 119.0(11) . . ?
C24 C23 H23 120.5 . . ?
C22 C23 H23 120.5 . . ?
C25 C24 C23 123.5(11) . . ?
C25 C24 Br1 118.0(10) . . ?
C23 C24 Br1 118.5(9) . . ?
C24 C25 C26 119.7(11) . . ?
C24 C25 H25 120.2 . . ?
C26 C25 H25 120.2 . . ?
C27 C26 C25 116.8(11) . . ?
C27 C26 H26 121.6 . . ?
C25 C26 H26 121.6 . . ?
C22 C27 O1 113.9(9) . . ?
C22 C27 C26 123.8(10) . . ?
O1 C27 C26 122.2(10) . . ?
O1 C28 C29 103.1(9) . . ?
O1 C28 H28A 111.1 . . ?
C29 C28 H28A 111.1 . . ?
O1 C28 H28B 111.1 . . ?
C29 C28 H28B 111.1 . . ?
H28A C28 H28B 109.1 . . ?
C30 C29 N6 111.6(11) . . ?
C30 C29 C28 131.2(11) . . ?
N6 C29 C28 117.2(10) . . ?
C29 C30 N4 103.7(10) . . ?
C29 C30 H30 128.1 . . ?
N4 C30 H30 128.1 . . ?
C32 C31 N4 111.3(11) . . ?
C32 C31 H31A 109.4 . . ?
N4 C31 H31A 109.4 . . ?
C32 C31 H31B 109.4 . . ?
N4 C31 H31B 109.4 . . ?
H31A C31 H31B 108.0 . . ?
C37 C32 C33 118.7(16) . . ?
C37 C32 C31 121.8(16) . . ?
C33 C32 C31 119.3(16) . . ?
C34 C33 C32 122.1(18) . . ?
C34 C33 H33 119.0 . . ?
C32 C33 H33 119.0 . . ?
C35 C34 C33 116.2(17) . . ?
C35 C34 H34 121.9 . . ?
C33 C34 H34 121.9 . . ?
C34 C35 C36 125.2(17) . . ?
C34 C35 H35 117.4 . . ?
C36 C35 H35 117.4 . . ?
C35 C36 C37 117.7(18) . . ?
C35 C36 H36 121.1 . . ?
C37 C36 H36 121.1 . . ?
C32 C37 C36 119.9(17) . . ?
C32 C37 H37 120.1 . . ?
C36 C37 H37 120.1 . . ?

loop_
_geom_bond_atom_site_label_1
_geom_bond_atom_site_label_2
_geom_bond_distance
_geom_bond_site_symmetry_2
_geom_bond_publ_flag
Br1 C24 1.916(11) . ?
O1 C27 1.386(12) . ?
O1 C28 1.408(13) . ?
O2 C9 1.212(14) . ?
O3 C17 1.218(12) . ?
N1 C1 1.309(16) . ?
N1 C4 1.343(18) . ?
N2 C2 1.302(18) . ?
N2 C3 1.378(17) . ?
N3 C17 1.355(13) . ?
N3 C18 1.478(14) . ?
N3 H3 0.8600 . ?
N4 N5 1.289(12) . ?
N4 C30 1.366(14) . ?
N4 C31 1.464(15) . ?
N5 N6 1.321(13) . ?
N6 C29 1.368(13) . ?
N7 C9 1.346(13) . ?
N7 C10 1.451(13) . ?
N7 C16 1.486(12) . ?
C1 C2 1.34(2) . ?
C1 H1 0.9300 . ?
C2 H2 0.9300 . ?
C3 C4 1.41(2) . ?
C3 C6 1.41(2) . ?
C4 C5 1.388(19) . ?
C5 C8 1.34(2) . ?
C5 H5 0.9300 . ?
C6 C7 1.305(17) . ?
C6 H6 0.9300 . ?
C7 C8 1.45(2) . ?
C7 H7 0.9300 . ?
C8 C9 1.488(18) . ?
C10 C15 1.360(16) . ?
C10 C11 1.400(16) . ?
C11 C12 1.44(2) . ?
C11 H11 0.9300 . ?
C12 C13 1.32(3) . ?
C12 H12 0.9300 . ?
C13 C14 1.32(3) . ?
C13 H13 0.9300 . ?
C14 C15 1.35(2) . ?
C14 H14 0.9300 . ?
C15 H15 0.9300 . ?
C16 C22 1.482(14) . ?
C16 C17 1.521(14) . ?
C16 H16 0.9800 . ?
C18 C19 1.476(16) . ?
C18 C20 1.512(16) . ?
C18 C21 1.544(15) . ?
C19 H19A 0.9600 . ?
C19 H19B 0.9600 . ?
C19 H19C 0.9600 . ?
C20 H20A 0.9600 . ?
C20 H20B 0.9600 . ?
C20 H20C 0.9600 . ?
C21 H21A 0.9600 . ?
C21 H21B 0.9600 . ?
C21 H21C 0.9600 . ?
C22 C27 1.370(14) . ?
C22 C23 1.416(14) . ?
C23 C24 1.369(15) . ?
C23 H23 0.9300 . ?
C24 C25 1.337(16) . ?
C25 C26 1.417(16) . ?
C25 H25 0.9300 . ?
C26 C27 1.390(15) . ?
C26 H26 0.9300 . ?
C28 C29 1.553(16) . ?
C28 H28A 0.9700 . ?
C28 H28B 0.9700 . ?
C29 C30 1.304(15) . ?
C30 H30 0.9300 . ?
C31 C32 1.461(19) . ?
C31 H31A 0.9700 . ?
C31 H31B 0.9700 . ?
C32 C37 1.36(2) . ?
C32 C33 1.40(2) . ?
C33 C34 1.39(2) . ?
C33 H33 0.9300 . ?
C34 C35 1.35(2) . ?
C34 H34 0.9300 . ?
C35 C36 1.35(2) . ?
C35 H35 0.9300 . ?
C36 C37 1.42(2) . ?
C36 H36 0.9300 . ?
C37 H37 0.9300 . ?

loop_
_geom_torsion_atom_site_label_1
_geom_torsion_atom_site_label_2
_geom_torsion_atom_site_label_3
_geom_torsion_atom_site_label_4
_geom_torsion
_geom_torsion_site_symmetry_1
_geom_torsion_site_symmetry_2
_geom_torsion_site_symmetry_3
_geom_torsion_site_symmetry_4
_geom_torsion_publ_flag
C30 N4 N5 N6 -0.8(12) . . . . ?
C31 N4 N5 N6 -175.9(9) . . . . ?
N4 N5 N6 C29 0.0(12) . . . . ?
C4 N1 C1 C2 4(3) . . . . ?
C3 N2 C2 C1 0(2) . . . . ?
N1 C1 C2 N2 -2(3) . . . . ?
C2 N2 C3 C4 -2(2) . . . . ?
C2 N2 C3 C6 -178.5(15) . . . . ?
C1 N1 C4 C5 178.9(15) . . . . ?
C1 N1 C4 C3 -6(2) . . . . ?
N2 C3 C4 N1 5(3) . . . . ?
C6 C3 C4 N1 -178.5(15) . . . . ?
N2 C3 C4 C5 -179.7(15) . . . . ?
C6 C3 C4 C5 -3(2) . . . . ?
N1 C4 C5 C8 178.1(15) . . . . ?
C3 C4 C5 C8 3(3) . . . . ?
N2 C3 C6 C7 179.1(16) . . . . ?
C4 C3 C6 C7 2(2) . . . . ?
C3 C6 C7 C8 -1(3) . . . . ?
C4 C5 C8 C7 -1(3) . . . . ?
C4 C5 C8 C9 173.9(15) . . . . ?
C6 C7 C8 C5 1(3) . . . . ?
C6 C7 C8 C9 -175.0(15) . . . . ?
C10 N7 C9 O2 -171.6(13) . . . . ?
C16 N7 C9 O2 1.2(18) . . . . ?
C10 N7 C9 C8 6.3(17) . . . . ?
C16 N7 C9 C8 179.1(11) . . . . ?
C5 C8 C9 O2 -113.7(19) . . . . ?
C7 C8 C9 O2 62(2) . . . . ?
C5 C8 C9 N7 68(2) . . . . ?
C7 C8 C9 N7 -116.1(15) . . . . ?
C9 N7 C10 C15 70.1(15) . . . . ?
C16 N7 C10 C15 -102.6(12) . . . . ?
C9 N7 C10 C11 -112.4(12) . . . . ?
C16 N7 C10 C11 74.9(12) . . . . ?
C15 C10 C11 C12 0.7(17) . . . . ?
N7 C10 C11 C12 -176.8(10) . . . . ?
C10 C11 C12 C13 -2(2) . . . . ?
C11 C12 C13 C14 1(3) . . . . ?
C12 C13 C14 C15 0(3) . . . . ?
C13 C14 C15 C10 -1(3) . . . . ?
C11 C10 C15 C14 0(2) . . . . ?
N7 C10 C15 C14 177.9(14) . . . . ?
C9 N7 C16 C22 -154.1(9) . . . . ?
C10 N7 C16 C22 19.3(12) . . . . ?
C9 N7 C16 C17 79.5(11) . . . . ?
C10 N7 C16 C17 -107.1(10) . . . . ?
C18 N3 C17 O3 6.6(16) . . . . ?
C18 N3 C17 C16 -173.3(9) . . . . ?
C22 C16 C17 O3 -90.4(11) . . . . ?
N7 C16 C17 O3 36.2(13) . . . . ?
C22 C16 C17 N3 89.5(10) . . . . ?
N7 C16 C17 N3 -143.9(8) . . . . ?
C17 N3 C18 C19 -56.7(14) . . . . ?
C17 N3 C18 C20 66.0(14) . . . . ?
C17 N3 C18 C21 -176.5(10) . . . . ?
N7 C16 C22 C27 76.5(11) . . . . ?
C17 C16 C22 C27 -158.7(9) . . . . ?
N7 C16 C22 C23 -98.0(10) . . . . ?
C17 C16 C22 C23 26.8(12) . . . . ?
C27 C22 C23 C24 -0.2(14) . . . . ?
C16 C22 C23 C24 174.6(9) . . . . ?
C22 C23 C24 C25 0.1(17) . . . . ?
C22 C23 C24 Br1 177.7(7) . . . . ?
C23 C24 C25 C26 -1.2(18) . . . . ?
Br1 C24 C25 C26 -178.8(8) . . . . ?
C24 C25 C26 C27 2.3(16) . . . . ?
C23 C22 C27 O1 179.8(8) . . . . ?
C16 C22 C27 O1 5.1(13) . . . . ?
C23 C22 C27 C26 1.5(14) . . . . ?
C16 C22 C27 C26 -173.2(9) . . . . ?
C28 O1 C27 C22 175.7(8) . . . . ?
C28 O1 C27 C26 -6.0(14) . . . . ?
C25 C26 C27 C22 -2.5(15) . . . . ?
C25 C26 C27 O1 179.3(9) . . . . ?
C27 O1 C28 C29 -173.7(8) . . . . ?
N5 N6 C29 C30 0.8(12) . . . . ?
N5 N6 C29 C28 179.2(9) . . . . ?
O1 C28 C29 C30 -13.5(16) . . . . ?
O1 C28 C29 N6 168.4(8) . . . . ?
N6 C29 C30 N4 -1.2(12) . . . . ?
C28 C29 C30 N4 -179.3(10) . . . . ?
N5 N4 C30 C29 1.2(12) . . . . ?
C31 N4 C30 C29 176.0(10) . . . . ?
N5 N4 C31 C32 73.9(15) . . . . ?
C30 N4 C31 C32 -100.3(15) . . . . ?
N4 C31 C32 C37 -94.0(16) . . . . ?
N4 C31 C32 C33 90.4(16) . . . . ?
C37 C32 C33 C34 2(2) . . . . ?
C31 C32 C33 C34 177.5(14) . . . . ?
C32 C33 C34 C35 1(2) . . . . ?
C33 C34 C35 C36 -3(2) . . . . ?
C34 C35 C36 C37 1(2) . . . . ?
C33 C32 C37 C36 -3(2) . . . . ?
C31 C32 C37 C36 -178.5(13) . . . . ?
C35 C36 C37 C32 1(2) . . . . ?
